data_7212035
loop_
_publ_author_name
'Chen, Lei'
'Xu, Guang-Juan'
'Shao, Kui-Zhan'
'Zhao, Ya-Hui'
'Yang, Guang-Sheng'
'Lan, Ya-Qian'
'Wang, Xin-Long'
'Xu, Hong-Bin'
'Su, Zhong-Min'

_publ_section_title
;
 pH-dependent self-assembly of divalent metals with a new ligand
 containing polycarboxylate: syntheses, crystal structures, luminescent
 and magnetic properties
;
_journal_issue 7
_journal_name_full CrystEngComm
_journal_page_first 2157
_journal_paper_doi 10.1039/b918647f
_journal_volume 12
_journal_year 2010
_chemical_formula_moiety 'C62 H51 Cd3 N6 O18.50'
_chemical_formula_sum 'C62 H51 Cd3 N6 O18.5'
_chemical_formula_weight 1513.29
_chemical_name_systematic
;
?
;
_space_group_IT_number 2
_symmetry_cell_setting triclinic
_symmetry_space_group_name_Hall '-P 1'
_symmetry_space_group_name_H-M 'P -1'
_atom_sites_solution_hydrogens geom
_atom_sites_solution_primary direct
_atom_sites_solution_secondary difmap
_audit_creation_method SHELXL-97
_cell_angle_alpha 98.7220(10)
_cell_angle_beta 97.5150(10)
_cell_angle_gamma 93.2990(10)
_cell_formula_units_Z 1
_cell_length_a 8.1950(10)
_cell_length_b 12.6310(10)
_cell_length_c 14.2990(10)
_cell_measurement_reflns_used 'total reflection'
_cell_measurement_temperature 293(2)
_cell_measurement_theta_max 26.04
_cell_measurement_theta_min 1.33
_cell_volume 1445.9(2)
_computing_cell_refinement 'Bruker SMART'
_computing_data_collection 'Bruker SMART'
_computing_data_reduction 'Bruker SMART'
_computing_molecular_graphics 'Bruker SHELXTL'
_computing_publication_material 'Bruker SHELXTL'
_computing_structure_refinement 'SHELXL-97 (Sheldrick, 1997)'
_computing_structure_solution 'SHELXS-97 (Sheldrick, 1990)'
_diffrn_ambient_temperature 293(2)
_diffrn_measured_fraction_theta_full 0.983
_diffrn_measured_fraction_theta_max 0.983
_diffrn_measurement_device_type 'Bruker SMART APEX II CCD area-detector'
_diffrn_measurement_method '\f and \w scans'
_diffrn_radiation_monochromator graphite
_diffrn_radiation_source 'fine-focus sealed tube'
_diffrn_radiation_type MoK\a
_diffrn_radiation_wavelength 0.71069
_diffrn_reflns_av_R_equivalents 0.0109
_diffrn_reflns_av_sigmaI/netI 0.0225
_diffrn_reflns_limit_h_max 9
_diffrn_reflns_limit_h_min -9
_diffrn_reflns_limit_k_max 15
_diffrn_reflns_limit_k_min -7
_diffrn_reflns_limit_l_max 16
_diffrn_reflns_limit_l_min -16
_diffrn_reflns_number 7340
_diffrn_reflns_theta_full 25.00
_diffrn_reflns_theta_max 25.00
_diffrn_reflns_theta_min 2.36
_diffrn_standards_interval_time 0
_diffrn_standards_number 0
_exptl_absorpt_coefficient_mu 1.176
_exptl_absorpt_correction_T_max 0.8342
_exptl_absorpt_correction_T_min 0.7656
_exptl_absorpt_correction_type multi-scan
_exptl_absorpt_process_details 'SADABS (Sheldrick, 1996)'
_exptl_crystal_colour colorless
_exptl_crystal_density_diffrn 1.738
_exptl_crystal_density_method 'not measured'
_exptl_crystal_description block
_exptl_crystal_F_000 757
_exptl_crystal_size_max 0.24
_exptl_crystal_size_mid 0.20
_exptl_crystal_size_min 0.16
_refine_diff_density_max 0.267
_refine_diff_density_min -0.343
_refine_diff_density_rms 0.055
_refine_ls_extinction_method none
_refine_ls_goodness_of_fit_ref 1.019
_refine_ls_hydrogen_treatment mixed
_refine_ls_matrix_type full
_refine_ls_number_parameters 420
_refine_ls_number_reflns 5007
_refine_ls_number_restraints 6
_refine_ls_restrained_S_all 1.018
_refine_ls_R_factor_all 0.0262
_refine_ls_R_factor_gt 0.0223
_refine_ls_shift/su_max 0.001
_refine_ls_shift/su_mean 0.000
_refine_ls_structure_factor_coef Fsqd
_refine_ls_weighting_details 'calc w=1/[\s^2^(Fo^2^)+(0.0223P)^2^+0.9171P] where P=(Fo^2^+2Fc^2^)/3'
_refine_ls_weighting_scheme calc
_refine_ls_wR_factor_gt 0.0499
_refine_ls_wR_factor_ref 0.0520
_reflns_number_gt 4524
_reflns_number_total 5007
_reflns_threshold_expression >2sigma(I)
_cod_data_source_file b918647f.txt
_cod_data_source_block complex-2
_cod_original_sg_symbol_H-M p-1
_cod_original_formula_sum 'C62 H51 Cd3 N6 O18.50'
_cod_database_code 7212035

loop_
_symmetry_equiv_pos_as_xyz
'x, y, z'
'-x, -y, -z'

loop_
_atom_site_label
_atom_site_type_symbol
_atom_site_fract_x
_atom_site_fract_y
_atom_site_fract_z
_atom_site_U_iso_or_equiv
_atom_site_adp_type
_atom_site_occupancy
_atom_site_symmetry_multiplicity
_atom_site_calc_flag
_atom_site_refinement_flags
Cd1 Cd 1.5000 0.0000 0.0000 0.02925(7) Uani 1 2 d S
Cd2 Cd 0.50547(2) -0.310745(13) 0.440048(11) 0.02368(6) Uani 1 1 d .
C1 C 1.4246(3) 0.20405(19) 0.04257(17) 0.0278(5) Uani 1 1 d .
C2 C 1.3879(3) 0.31931(18) 0.06169(17) 0.0269(5) Uani 1 1 d .
C3 C 1.4320(3) 0.37997(19) 0.15203(17) 0.0289(5) Uani 1 1 d .
H3 H 1.4928 0.3508 0.2001 0.035 Uiso 1 1 calc R
C4 C 1.4224(3) 0.54817(19) 0.26960(17) 0.0291(5) Uani 1 1 d .
C5 C 1.3852(3) 0.48405(18) 0.17037(16) 0.0268(5) Uani 1 1 d .
C6 C 1.3010(3) 0.5291(2) 0.09738(17) 0.0328(6) Uani 1 1 d .
H6 H 1.2704 0.5991 0.1097 0.039 Uiso 1 1 calc R
C7 C 1.2622(3) 0.4704(2) 0.00613(17) 0.0335(6) Uani 1 1 d .
C8 C 1.3034(3) 0.36458(19) -0.01097(17) 0.0312(6) Uani 1 1 d .
H8 H 1.2741 0.3240 -0.0714 0.037 Uiso 1 1 calc R
C9 C 1.1536(3) 0.6187(2) -0.05976(18) 0.0358(6) Uani 1 1 d .
H9A H 1.2586 0.6614 -0.0445 0.043 Uiso 1 1 calc R
H9B H 1.0895 0.6372 -0.0080 0.043 Uiso 1 1 calc R
C10 C 1.0621(3) 0.6418(2) -0.15186(18) 0.0325(6) Uani 1 1 d .
C11 C 0.9689(4) 0.7291(2) -0.15067(19) 0.0411(7) Uani 1 1 d .
H11 H 0.9702 0.7762 -0.0938 0.049 Uiso 1 1 calc R
C12 C 0.8732(3) 0.7480(2) -0.23293(19) 0.0396(6) Uani 1 1 d .
H12 H 0.8112 0.8075 -0.2305 0.047 Uiso 1 1 calc R
C13 C 0.8687(3) 0.6799(2) -0.31824(17) 0.0309(6) Uani 1 1 d .
C14 C 0.9683(4) 0.5948(2) -0.3203(2) 0.0477(8) Uani 1 1 d .
H14 H 0.9705 0.5495 -0.3777 0.057 Uiso 1 1 calc R
C15 C 1.0649(4) 0.5762(2) -0.2380(2) 0.0496(8) Uani 1 1 d .
H15 H 1.1318 0.5191 -0.2410 0.060 Uiso 1 1 calc R
C16 C 0.7512(3) 0.6923(2) -0.40430(18) 0.0317(6) Uani 1 1 d .
C17 C 1.1601(3) -0.0146(2) 0.0887(2) 0.0396(6) Uani 1 1 d .
H17 H 1.1427 0.0430 0.0560 0.048 Uiso 1 1 calc R
C18 C 1.0383(3) -0.0468(2) 0.1385(2) 0.0408(7) Uani 1 1 d .
H18 H 0.9420 -0.0113 0.1388 0.049 Uiso 1 1 calc R
C19 C 1.0598(3) -0.1324(2) 0.18819(17) 0.0288(5) Uani 1 1 d .
C20 C 1.2078(3) -0.1799(2) 0.18521(19) 0.0357(6) Uani 1 1 d .
H20 H 1.2295 -0.2365 0.2184 0.043 Uiso 1 1 calc R
C21 C 1.3228(3) -0.1431(2) 0.13293(19) 0.0361(6) Uani 1 1 d .
H21 H 1.4203 -0.1771 0.1312 0.043 Uiso 1 1 calc R
C22 C 0.9342(3) -0.1687(2) 0.24448(17) 0.0289(5) Uani 1 1 d .
C23 C 0.9417(3) -0.2647(2) 0.2803(2) 0.0399(7) Uani 1 1 d .
H23 H 1.0253 -0.3092 0.2674 0.048 Uiso 1 1 calc R
C24 C 0.8251(3) -0.2941(2) 0.3349(2) 0.0415(7) Uani 1 1 d .
H24 H 0.8337 -0.3583 0.3588 0.050 Uiso 1 1 calc R
C25 C 0.6926(3) -0.1438(2) 0.3194(2) 0.0430(7) Uani 1 1 d .
H25 H 0.6063 -0.1015 0.3321 0.052 Uiso 1 1 calc R
C26 C 0.8044(3) -0.1080(2) 0.2650(2) 0.0415(7) Uani 1 1 d .
H26 H 0.7926 -0.0433 0.2421 0.050 Uiso 1 1 calc R
C27 C 0.3125(4) -0.0886(2) 0.4334(2) 0.0478(8) Uani 1 1 d .
H27 H 0.3971 -0.0720 0.3993 0.057 Uiso 1 1 calc R
C28 C 0.1939(4) -0.0164(2) 0.4442(2) 0.0483(8) Uani 1 1 d .
H28 H 0.2002 0.0464 0.4180 0.058 Uiso 1 1 calc R
C29 C 0.0663(3) -0.03731(18) 0.49390(17) 0.0271(5) Uani 1 1 d .
C30 C 0.0683(4) -0.1311(2) 0.5308(2) 0.0492(8) Uani 1 1 d .
H30 H -0.0145 -0.1493 0.5656 0.059 Uiso 1 1 calc R
C31 C 0.1921(4) -0.1991(2) 0.5168(2) 0.0517(8) Uani 1 1 d .
H31 H 0.1896 -0.2620 0.5431 0.062 Uiso 1 1 calc R
N1 N 1.3013(3) -0.06118(16) 0.08464(15) 0.0322(5) Uani 1 1 d .
N2 N 0.7003(3) -0.23487(17) 0.35507(15) 0.0321(5) Uani 1 1 d .
N3 N 0.3144(2) -0.17977(16) 0.46800(14) 0.0302(5) Uani 1 1 d .
O1 O 1.5299(2) 0.16858(14) 0.09990(13) 0.0395(4) Uani 1 1 d .
O2 O 1.3498(2) 0.14498(13) -0.03165(12) 0.0317(4) Uani 1 1 d .
O3 O 1.5210(2) 0.51565(14) 0.33104(12) 0.0396(4) Uani 1 1 d .
O4 O 1.3544(2) 0.63448(14) 0.28735(12) 0.0401(5) Uani 1 1 d .
O5 O 1.1802(3) 0.50796(14) -0.07022(13) 0.0482(5) Uani 1 1 d .
O6 O 0.7409(2) 0.62174(14) -0.47736(12) 0.0400(4) Uani 1 1 d .
O7 O 0.6639(2) 0.77062(15) -0.40283(13) 0.0431(5) Uani 1 1 d .
O1W O 0.3506(2) -0.40979(14) 0.52622(14) 0.0344(4) Uani 1 1 d D
O2W O 0.5021(4) 0.0788(2) 0.2882(2) 0.1069(11) Uani 1 1 d D
H2A H 0.4531 0.1237 0.3284 0.160 Uiso 1 1 d RD
H2B H 0.5903 0.1215 0.2813 0.160 Uiso 1 1 d RD
O3W O 0.7626(14) 0.1497(11) 0.2404(9) 0.102(4) Uani 0.25 1 d P
H1A H 0.309(3) -0.4745(12) 0.4959(16) 0.051(9) Uiso 1 1 d D
H1B H 0.396(4) -0.426(2) 0.5823(11) 0.067(11) Uiso 1 1 d D

loop_
_atom_site_aniso_label
_atom_site_aniso_U_11
_atom_site_aniso_U_22
_atom_site_aniso_U_33
_atom_site_aniso_U_23
_atom_site_aniso_U_13
_atom_site_aniso_U_12
Cd1 0.03384(15) 0.02027(13) 0.03757(15) 0.00619(10) 0.01608(11) 0.00611(10)
Cd2 0.02680(10) 0.02377(10) 0.02103(9) 0.00393(7) 0.00290(7) 0.00700(7)
C1 0.0302(13) 0.0257(13) 0.0295(13) 0.0045(10) 0.0105(11) 0.0042(10)
C2 0.0320(13) 0.0231(12) 0.0263(12) 0.0041(10) 0.0050(10) 0.0067(10)
C3 0.0321(13) 0.0276(13) 0.0273(13) 0.0060(10) 0.0013(10) 0.0076(10)
C4 0.0356(14) 0.0262(13) 0.0244(13) 0.0032(10) 0.0016(11) 0.0020(11)
C5 0.0321(13) 0.0239(12) 0.0239(12) 0.0040(10) 0.0003(10) 0.0051(10)
C6 0.0446(15) 0.0224(13) 0.0294(13) 0.0018(10) -0.0017(11) 0.0098(11)
C7 0.0454(15) 0.0285(13) 0.0251(13) 0.0048(10) -0.0040(11) 0.0106(12)
C8 0.0390(14) 0.0271(13) 0.0254(13) 0.0002(10) 0.0002(11) 0.0068(11)
C9 0.0448(16) 0.0293(14) 0.0313(14) 0.0048(11) -0.0056(12) 0.0110(12)
C10 0.0353(14) 0.0312(14) 0.0300(13) 0.0067(11) -0.0028(11) 0.0052(11)
C11 0.0547(18) 0.0355(15) 0.0291(14) -0.0018(11) -0.0059(12) 0.0145(13)
C12 0.0459(16) 0.0339(15) 0.0371(15) 0.0043(12) -0.0051(12) 0.0164(12)
C13 0.0314(13) 0.0326(14) 0.0283(13) 0.0082(11) -0.0006(11) 0.0026(11)
C14 0.066(2) 0.0470(18) 0.0274(14) 0.0007(12) -0.0035(13) 0.0205(15)
C15 0.067(2) 0.0443(17) 0.0353(16) 0.0018(13) -0.0055(14) 0.0284(15)
C16 0.0324(14) 0.0326(14) 0.0299(14) 0.0115(11) -0.0006(11) -0.0044(11)
C17 0.0403(16) 0.0400(16) 0.0466(17) 0.0224(13) 0.0143(13) 0.0106(12)
C18 0.0333(14) 0.0451(16) 0.0538(18) 0.0244(14) 0.0183(13) 0.0146(12)
C19 0.0297(13) 0.0300(13) 0.0274(13) 0.0056(10) 0.0056(10) 0.0021(10)
C20 0.0393(15) 0.0339(14) 0.0405(15) 0.0158(12) 0.0150(12) 0.0110(12)
C21 0.0367(15) 0.0345(15) 0.0429(16) 0.0112(12) 0.0164(12) 0.0130(12)
C22 0.0297(13) 0.0316(13) 0.0255(12) 0.0042(10) 0.0049(10) 0.0021(10)
C23 0.0427(16) 0.0357(15) 0.0480(17) 0.0106(13) 0.0225(13) 0.0119(12)
C24 0.0485(17) 0.0315(15) 0.0527(18) 0.0148(13) 0.0257(14) 0.0079(12)
C25 0.0375(15) 0.0524(18) 0.0477(17) 0.0201(14) 0.0185(13) 0.0173(13)
C26 0.0421(16) 0.0436(16) 0.0478(17) 0.0228(13) 0.0175(13) 0.0137(13)
C27 0.0451(17) 0.0435(17) 0.068(2) 0.0215(15) 0.0344(15) 0.0201(14)
C28 0.0504(18) 0.0347(16) 0.073(2) 0.0236(15) 0.0343(16) 0.0189(13)
C29 0.0273(13) 0.0247(13) 0.0284(13) 0.0008(10) 0.0035(10) 0.0061(10)
C30 0.0457(17) 0.0383(16) 0.078(2) 0.0265(15) 0.0345(16) 0.0212(13)
C31 0.0511(18) 0.0389(16) 0.079(2) 0.0299(16) 0.0288(17) 0.0236(14)
N1 0.0338(12) 0.0288(11) 0.0370(12) 0.0074(9) 0.0133(9) 0.0038(9)
N2 0.0315(11) 0.0368(12) 0.0300(11) 0.0078(9) 0.0089(9) 0.0031(9)
N3 0.0298(11) 0.0298(11) 0.0318(11) 0.0028(9) 0.0062(9) 0.0109(9)
O1 0.0499(11) 0.0282(10) 0.0374(10) 0.0010(8) -0.0041(9) 0.0142(8)
O2 0.0372(10) 0.0251(9) 0.0315(9) 0.0001(7) 0.0035(8) 0.0051(7)
O3 0.0560(12) 0.0345(10) 0.0248(9) 0.0038(8) -0.0099(8) 0.0115(9)
O4 0.0532(12) 0.0304(10) 0.0319(10) -0.0055(8) -0.0056(8) 0.0174(9)
O5 0.0796(15) 0.0308(10) 0.0281(10) 0.0008(8) -0.0179(10) 0.0201(10)
O6 0.0520(12) 0.0348(10) 0.0293(10) 0.0075(8) -0.0090(8) -0.0010(9)
O7 0.0461(11) 0.0467(12) 0.0361(11) 0.0115(9) -0.0051(9) 0.0131(9)
O1W 0.0404(11) 0.0277(10) 0.0378(11) 0.0123(8) 0.0053(9) 0.0077(8)
O2W 0.147(3) 0.088(2) 0.079(2) -0.0111(16) -0.0029(19) 0.059(2)
O3W 0.081(8) 0.121(10) 0.108(10) 0.059(8) -0.006(7) -0.017(7)

loop_
_atom_type_symbol
_atom_type_description
_atom_type_scat_dispersion_real
_atom_type_scat_dispersion_imag
_atom_type_scat_source
C C 0.0033 0.0016 'International Tables Vol C Tables 4.2.6.8 and 6.1.1.4'
H H 0.0000 0.0000 'International Tables Vol C Tables 4.2.6.8 and 6.1.1.4'
N N 0.0061 0.0033 'International Tables Vol C Tables 4.2.6.8 and 6.1.1.4'
O O 0.0106 0.0060 'International Tables Vol C Tables 4.2.6.8 and 6.1.1.4'
Cd Cd -0.8075 1.2024 'International Tables Vol C Tables 4.2.6.8 and 6.1.1.4'

loop_
_geom_angle_atom_site_label_1
_geom_angle_atom_site_label_2
_geom_angle_atom_site_label_3
_geom_angle
_geom_angle_site_symmetry_1
_geom_angle_site_symmetry_3
N1 Cd1 N1 180.00(13) . 2_855
N1 Cd1 O2 91.41(7) . .
N1 Cd1 O2 88.59(7) 2_855 .
N1 Cd1 O2 88.59(7) . 2_855
N1 Cd1 O2 91.41(7) 2_855 2_855
O2 Cd1 O2 180.00(12) . 2_855
N1 Cd1 O1 90.66(7) . .
N1 Cd1 O1 89.34(7) 2_855 .
O2 Cd1 O1 56.06(6) . .
O2 Cd1 O1 123.94(6) 2_855 .
N1 Cd1 O1 89.34(7) . 2_855
N1 Cd1 O1 90.66(7) 2_855 2_855
O2 Cd1 O1 123.94(6) . 2_855
O2 Cd1 O1 56.06(6) 2_855 2_855
O1 Cd1 O1 180.00(10) . 2_855
N1 Cd1 C1 88.07(7) . 2_855
N1 Cd1 C1 91.93(7) 2_855 2_855
O2 Cd1 C1 151.93(7) . 2_855
O2 Cd1 C1 28.07(7) 2_855 2_855
O1 Cd1 C1 151.99(7) . 2_855
O1 Cd1 C1 28.01(7) 2_855 2_855
O1W Cd2 O4 98.88(7) . 1_445
O1W Cd2 N3 84.74(7) . .
O4 Cd2 N3 88.10(6) 1_445 .
O1W Cd2 N2 169.03(7) . .
O4 Cd2 N2 83.87(7) 1_445 .
N3 Cd2 N2 106.03(7) . .
O1W Cd2 O6 85.68(6) . 1_546
O4 Cd2 O6 132.16(6) 1_445 1_546
N3 Cd2 O6 139.62(7) . 1_546
N2 Cd2 O6 84.65(7) . 1_546
O1W Cd2 O7 86.01(7) . 1_546
O4 Cd2 O7 172.79(6) 1_445 1_546
N3 Cd2 O7 87.07(7) . 1_546
N2 Cd2 O7 92.32(7) . 1_546
O6 Cd2 O7 53.15(6) 1_546 1_546
O1W Cd2 O3 86.61(6) . 1_445
O4 Cd2 O3 53.51(6) 1_445 1_445
N3 Cd2 O3 138.63(6) . 1_445
N2 Cd2 O3 86.55(7) . 1_445
O6 Cd2 O3 79.56(6) 1_546 1_445
O7 Cd2 O3 132.54(6) 1_546 1_445
O1 C1 O2 121.7(2) . .
O1 C1 C2 119.5(2) . .
O2 C1 C2 118.7(2) . .
C8 C2 C3 119.9(2) . .
C8 C2 C1 119.3(2) . .
C3 C2 C1 120.8(2) . .
C5 C3 C2 119.9(2) . .
C5 C3 H3 120.0 . .
C2 C3 H3 120.0 . .
O3 C4 O4 121.9(2) . .
O3 C4 C5 119.5(2) . .
O4 C4 C5 118.6(2) . .
C3 C5 C6 119.9(2) . .
C3 C5 C4 120.5(2) . .
C6 C5 C4 119.6(2) . .
C7 C6 C5 120.4(2) . .
C7 C6 H6 119.8 . .
C5 C6 H6 119.8 . .
O5 C7 C6 124.6(2) . .
O5 C7 C8 115.9(2) . .
C6 C7 C8 119.4(2) . .
C2 C8 C7 120.3(2) . .
C2 C8 H8 119.8 . .
C7 C8 H8 119.8 . .
O5 C9 C10 108.9(2) . .
O5 C9 H9A 109.9 . .
C10 C9 H9A 109.9 . .
O5 C9 H9B 109.9 . .
C10 C9 H9B 109.9 . .
H9A C9 H9B 108.3 . .
C11 C10 C15 118.5(2) . .
C11 C10 C9 119.6(2) . .
C15 C10 C9 121.9(2) . .
C10 C11 C12 121.0(2) . .
C10 C11 H11 119.5 . .
C12 C11 H11 119.5 . .
C13 C12 C11 120.9(2) . .
C13 C12 H12 119.6 . .
C11 C12 H12 119.6 . .
C12 C13 C14 118.0(2) . .
C12 C13 C16 121.2(2) . .
C14 C13 C16 120.7(2) . .
C13 C14 C15 121.1(3) . .
C13 C14 H14 119.5 . .
C15 C14 H14 119.5 . .
C10 C15 C14 120.4(3) . .
C10 C15 H15 119.8 . .
C14 C15 H15 119.8 . .
O7 C16 O6 121.1(2) . .
O7 C16 C13 120.5(2) . .
O6 C16 C13 118.4(2) . .
N1 C17 C18 123.8(2) . .
N1 C17 H17 118.1 . .
C18 C17 H17 118.1 . .
C17 C18 C19 119.8(2) . .
C17 C18 H18 120.1 . .
C19 C18 H18 120.1 . .
C20 C19 C18 116.5(2) . .
C20 C19 C22 121.6(2) . .
C18 C19 C22 121.9(2) . .
C21 C20 C19 120.0(2) . .
C21 C20 H20 120.0 . .
C19 C20 H20 120.0 . .
N1 C21 C20 123.4(2) . .
N1 C21 H21 118.3 . .
C20 C21 H21 118.3 . .
C26 C22 C23 116.6(2) . .
C26 C22 C19 121.7(2) . .
C23 C22 C19 121.7(2) . .
C24 C23 C22 119.9(2) . .
C24 C23 H23 120.0 . .
C22 C23 H23 120.0 . .
N2 C24 C23 123.3(2) . .
N2 C24 H24 118.3 . .
C23 C24 H24 118.3 . .
N2 C25 C26 124.1(3) . .
N2 C25 H25 117.9 . .
C26 C25 H25 117.9 . .
C25 C26 C22 119.7(3) . .
C25 C26 H26 120.2 . .
C22 C26 H26 120.2 . .
N3 C27 C28 124.6(2) . .
N3 C27 H27 117.7 . .
C28 C27 H27 117.7 . .
C29 C28 C27 119.9(3) . .
C29 C28 H28 120.0 . .
C27 C28 H28 120.0 . .
C30 C29 C28 115.8(2) . .
C30 C29 C29 122.2(3) . 2_556
C28 C29 C29 121.9(3) . 2_556
C29 C30 C31 120.6(3) . .
C29 C30 H30 119.7 . .
C31 C30 H30 119.7 . .
N3 C31 C30 123.8(3) . .
N3 C31 H31 118.1 . .
C30 C31 H31 118.1 . .
C17 N1 C21 116.6(2) . .
C17 N1 Cd1 121.19(17) . .
C21 N1 Cd1 122.21(17) . .
C25 N2 C24 116.4(2) . .
C25 N2 Cd2 127.12(17) . .
C24 N2 Cd2 116.32(16) . .
C27 N3 C31 115.3(2) . .
C27 N3 Cd2 124.93(17) . .
C31 N3 Cd2 119.63(17) . .
C1 O1 Cd1 90.50(14) . .
C1 O2 Cd1 91.63(14) . .
C4 O3 Cd2 88.45(14) . 1_665
C4 O4 Cd2 95.69(14) . 1_665
C7 O5 C9 117.99(19) . .
C16 O6 Cd2 94.60(15) . 1_564
C16 O7 Cd2 90.55(15) . 1_564
Cd2 O1W H1A 115.5(18) . .
Cd2 O1W H1B 120(2) . .
H1A O1W H1B 100.9(14) . .
H2A O2W H2B 100.7 . .

loop_
_geom_bond_atom_site_label_1
_geom_bond_atom_site_label_2
_geom_bond_distance
_geom_bond_site_symmetry_2
Cd1 N1 2.317(2) .
Cd1 N1 2.317(2) 2_855
Cd1 O2 2.3319(17) .
Cd1 O2 2.3319(17) 2_855
Cd1 O1 2.3581(17) .
Cd1 O1 2.3581(17) 2_855
Cd1 C1 2.683(2) 2_855
Cd2 O1W 2.3213(18) .
Cd2 O4 2.3484(17) 1_445
Cd2 N3 2.3686(19) .
Cd2 N2 2.372(2) .
Cd2 O6 2.3963(18) 1_546
Cd2 O7 2.4845(18) 1_546
Cd2 O3 2.5103(17) 1_445
C1 O1 1.260(3) .
C1 O2 1.263(3) .
C1 C2 1.495(3) .
C2 C8 1.387(3) .
C2 C3 1.390(3) .
C3 C5 1.387(3) .
C3 H3 0.9300 .
C4 O3 1.247(3) .
C4 O4 1.260(3) .
C4 C5 1.507(3) .
C5 C6 1.388(3) .
C6 C7 1.387(3) .
C6 H6 0.9300 .
C7 O5 1.367(3) .
C7 C8 1.391(3) .
C8 H8 0.9300 .
C9 O5 1.416(3) .
C9 C10 1.505(3) .
C9 H9A 0.9700 .
C9 H9B 0.9700 .
C10 C11 1.376(4) .
C10 C15 1.380(4) .
C11 C12 1.386(4) .
C11 H11 0.9300 .
C12 C13 1.377(4) .
C12 H12 0.9300 .
C13 C14 1.386(4) .
C13 C16 1.494(3) .
C14 C15 1.388(4) .
C14 H14 0.9300 .
C15 H15 0.9300 .
C16 O7 1.253(3) .
C16 O6 1.256(3) .
C17 N1 1.332(3) .
C17 C18 1.376(4) .
C17 H17 0.9300 .
C18 C19 1.388(4) .
C18 H18 0.9300 .
C19 C20 1.387(3) .
C19 C22 1.480(3) .
C20 C21 1.379(3) .
C20 H20 0.9300 .
C21 N1 1.336(3) .
C21 H21 0.9300 .
C22 C26 1.383(3) .
C22 C23 1.387(4) .
C23 C24 1.380(4) .
C23 H23 0.9300 .
C24 N2 1.337(3) .
C24 H24 0.9300 .
C25 N2 1.329(3) .
C25 C26 1.377(4) .
C25 H25 0.9300 .
C26 H26 0.9300 .
C27 N3 1.320(3) .
C27 C28 1.378(4) .
C27 H27 0.9300 .
C28 C29 1.373(3) .
C28 H28 0.9300 .
C29 C30 1.369(4) .
C29 C29 1.489(4) 2_556
C30 C31 1.382(4) .
C30 H30 0.9300 .
C31 N3 1.325(3) .
C31 H31 0.9300 .
O3 Cd2 2.5103(17) 1_665
O4 Cd2 2.3484(17) 1_665
O6 Cd2 2.3963(18) 1_564
O7 Cd2 2.4845(18) 1_564
O1W H1A 0.891(10) .
O1W H1B 0.896(10) .
O2W H2A 0.8948 .
O2W H2B 0.9011 .

loop_
_geom_torsion_atom_site_label_1
_geom_torsion_atom_site_label_2
_geom_torsion_atom_site_label_3
_geom_torsion_atom_site_label_4
_geom_torsion
_geom_torsion_site_symmetry_1
_geom_torsion_site_symmetry_4
O1 C1 C2 C8 164.9(2) . .
O2 C1 C2 C8 -14.4(3) . .
O1 C1 C2 C3 -17.5(4) . .
O2 C1 C2 C3 163.2(2) . .
C8 C2 C3 C5 2.7(4) . .
C1 C2 C3 C5 -174.8(2) . .
C2 C3 C5 C6 -2.9(4) . .
C2 C3 C5 C4 176.0(2) . .
O3 C4 C5 C3 13.1(4) . .
O4 C4 C5 C3 -168.1(2) . .
O3 C4 C5 C6 -168.0(2) . .
O4 C4 C5 C6 10.8(4) . .
C3 C5 C6 C7 0.4(4) . .
C4 C5 C6 C7 -178.5(2) . .
C5 C6 C7 O5 -179.8(3) . .
C5 C6 C7 C8 2.2(4) . .
C3 C2 C8 C7 -0.1(4) . .
C1 C2 C8 C7 177.5(2) . .
O5 C7 C8 C2 179.5(2) . .
C6 C7 C8 C2 -2.4(4) . .
O5 C9 C10 C11 155.7(3) . .
O5 C9 C10 C15 -22.5(4) . .
C15 C10 C11 C12 3.3(4) . .
C9 C10 C11 C12 -175.0(3) . .
C10 C11 C12 C13 0.0(5) . .
C11 C12 C13 C14 -2.9(4) . .
C11 C12 C13 C16 172.7(3) . .
C12 C13 C14 C15 2.5(4) . .
C16 C13 C14 C15 -173.1(3) . .
C11 C10 C15 C14 -3.6(5) . .
C9 C10 C15 C14 174.7(3) . .
C13 C14 C15 C10 0.7(5) . .
C12 C13 C16 O7 6.1(4) . .
C14 C13 C16 O7 -178.4(3) . .
C12 C13 C16 O6 -173.1(2) . .
C14 C13 C16 O6 2.4(4) . .
N1 C17 C18 C19 0.0(5) . .
C17 C18 C19 C20 0.9(4) . .
C17 C18 C19 C22 178.7(3) . .
C18 C19 C20 C21 -1.4(4) . .
C22 C19 C20 C21 -179.2(2) . .
C19 C20 C21 N1 1.1(4) . .
C20 C19 C22 C26 165.6(2) . .
C18 C19 C22 C26 -12.0(4) . .
C20 C19 C22 C23 -13.7(4) . .
C18 C19 C22 C23 168.6(3) . .
C26 C22 C23 C24 -1.3(4) . .
C19 C22 C23 C24 178.0(3) . .
C22 C23 C24 N2 1.0(5) . .
N2 C25 C26 C22 0.1(5) . .
C23 C22 C26 C25 0.8(4) . .
C19 C22 C26 C25 -178.5(3) . .
N3 C27 C28 C29 -0.1(5) . .
C27 C28 C29 C30 0.7(4) . .
C27 C28 C29 C29 -178.9(3) . 2_556
C28 C29 C30 C31 -0.5(5) . .
C29 C29 C30 C31 179.1(3) 2_556 .
C29 C30 C31 N3 -0.2(5) . .
C18 C17 N1 C21 -0.5(4) . .
C18 C17 N1 Cd1 -179.4(2) . .
C20 C21 N1 C17 -0.1(4) . .
C20 C21 N1 Cd1 178.8(2) . .
N1 Cd1 N1 C17 -123(100) 2_855 .
O2 Cd1 N1 C17 5.7(2) . .
O2 Cd1 N1 C17 -174.3(2) 2_855 .
O1 Cd1 N1 C17 61.7(2) . .
O1 Cd1 N1 C17 -118.3(2) 2_855 .
C1 Cd1 N1 C17 -146.3(2) 2_855 .
N1 Cd1 N1 C21 58(100) 2_855 .
O2 Cd1 N1 C21 -173.2(2) . .
O2 Cd1 N1 C21 6.8(2) 2_855 .
O1 Cd1 N1 C21 -117.1(2) . .
O1 Cd1 N1 C21 62.9(2) 2_855 .
C1 Cd1 N1 C21 34.9(2) 2_855 .
C26 C25 N2 C24 -0.5(4) . .
C26 C25 N2 Cd2 -175.3(2) . .
C23 C24 N2 C25 0.0(4) . .
C23 C24 N2 Cd2 175.3(2) . .
O1W Cd2 N2 C25 -176.5(3) . .
O4 Cd2 N2 C25 78.4(2) 1_445 .
N3 Cd2 N2 C25 -7.9(2) . .
O6 Cd2 N2 C25 -148.2(2) 1_546 .
O7 Cd2 N2 C25 -95.5(2) 1_546 .
O3 Cd2 N2 C25 132.0(2) 1_445 .
O1W Cd2 N2 C24 8.8(5) . .
O4 Cd2 N2 C24 -96.40(19) 1_445 .
N3 Cd2 N2 C24 177.35(19) . .
O6 Cd2 N2 C24 37.08(19) 1_546 .
O7 Cd2 N2 C24 89.73(19) 1_546 .
O3 Cd2 N2 C24 -42.75(19) 1_445 .
C28 C27 N3 C31 -0.7(5) . .
C28 C27 N3 Cd2 175.1(2) . .
C30 C31 N3 C27 0.8(5) . .
C30 C31 N3 Cd2 -175.2(3) . .
O1W Cd2 N3 C27 -176.1(2) . .
O4 Cd2 N3 C27 -77.0(2) 1_445 .
N2 Cd2 N3 C27 6.0(2) . .
O6 Cd2 N3 C27 106.9(2) 1_546 .
O7 Cd2 N3 C27 97.6(2) 1_546 .
O3 Cd2 N3 C27 -97.3(2) 1_445 .
O1W Cd2 N3 C31 -0.5(2) . .
O4 Cd2 N3 C31 98.6(2) 1_445 .
N2 Cd2 N3 C31 -178.4(2) . .
O6 Cd2 N3 C31 -77.5(2) 1_546 .
O7 Cd2 N3 C31 -86.8(2) 1_546 .
O3 Cd2 N3 C31 78.3(2) 1_445 .
O2 C1 O1 Cd1 2.9(2) . .
C2 C1 O1 Cd1 -176.34(19) . .
N1 Cd1 O1 C1 -92.87(15) . .
N1 Cd1 O1 C1 87.13(15) 2_855 .
O2 Cd1 O1 C1 -1.61(13) . .
O2 Cd1 O1 C1 178.39(13) 2_855 .
O1 Cd1 O1 C1 -133(100) 2_855 .
C1 Cd1 O1 C1 180.0 2_855 .
O1 C1 O2 Cd1 -2.9(2) . .
C2 C1 O2 Cd1 176.32(19) . .
N1 Cd1 O2 C1 91.45(14) . .
N1 Cd1 O2 C1 -88.55(14) 2_855 .
O2 Cd1 O2 C1 179(100) 2_855 .
O1 Cd1 O2 C1 1.61(13) . .
O1 Cd1 O2 C1 -178.39(13) 2_855 .
C1 Cd1 O2 C1 180.0 2_855 .
O4 C4 O3 Cd2 -6.2(2) . 1_665
C5 C4 O3 Cd2 172.5(2) . 1_665
O3 C4 O4 Cd2 6.7(3) . 1_665
C5 C4 O4 Cd2 -172.07(19) . 1_665
C6 C7 O5 C9 9.6(4) . .
C8 C7 O5 C9 -172.4(2) . .
C10 C9 O5 C7 179.9(2) . .
O7 C16 O6 Cd2 -8.2(2) . 1_564
C13 C16 O6 Cd2 171.00(19) . 1_564
O6 C16 O7 Cd2 7.8(2) . 1_564
C13 C16 O7 Cd2 -171.3(2) . 1_564
